data_4345438
loop_
_publ_author_name
'Parvin, Nasrina'
'Pal, Shiv'
'Khan, Shabana'
'Das, Shubhajit'
'Pati, Swapan K.'
'Roesky, Herbert W.'

_publ_section_title
;
 Unique Approach to Copper(I) Silylene Chalcogenone Complexes.
;
_journal_issue 3
_journal_name_full 'Inorganic chemistry'
_journal_page_first 1706
_journal_page_last 1712
_journal_paper_doi 10.1021/acs.inorgchem.6b02833
_journal_volume 56
_journal_year 2017
_chemical_formula_moiety 'C21 H41 N3 Se Si3'
_chemical_formula_sum 'C21 H41 N3 Se Si3'
_chemical_formula_weight 498.80
_space_group_crystal_system triclinic
_space_group_IT_number 2
_space_group_name_Hall '-P 1'
_space_group_name_H-M_alt 'P -1'
_symmetry_space_group_name_Hall '-P 1'
_symmetry_space_group_name_H-M 'P -1'
_atom_sites_solution_hydrogens geom
_audit_creation_method SHELXL-2014/7
_cell_angle_alpha 89.90
_cell_angle_beta 81.020(2)
_cell_angle_gamma 81.020(2)
_cell_formula_units_Z 4
_cell_length_a 13.8646(18)
_cell_length_b 13.9873(17)
_cell_length_c 13.9873(17)
_cell_measurement_reflns_used 9880
_cell_measurement_temperature 100(2)
_cell_measurement_theta_max 28.20
_cell_measurement_theta_min 2.27
_cell_volume 2645.7(6)
_computing_cell_refinement 'Bruker SAINT'
_computing_data_collection 'Bruker APEX2'
_computing_data_reduction 'Bruker SAINT'
_computing_molecular_graphics 'Bruker SHELXTL'
_computing_publication_material 'Bruker SHELXTL'
_computing_structure_refinement 'SHELXL-2014 (Sheldrick 2014)'
_computing_structure_solution 'SHELXS-97 (Sheldrick 2008)'
_diffrn_ambient_temperature 100(2)
_diffrn_measured_fraction_theta_full 0.999
_diffrn_measured_fraction_theta_max 0.999
_diffrn_measurement_device_type 'Bruker APEX-II CCD'
_diffrn_measurement_method '\f and \w scans'
_diffrn_radiation_type MoK\a
_diffrn_radiation_wavelength 0.71073
_diffrn_reflns_av_R_equivalents 0.0744
_diffrn_reflns_av_unetI/netI 0.0573
_diffrn_reflns_Laue_measured_fraction_full 0.999
_diffrn_reflns_Laue_measured_fraction_max 0.999
_diffrn_reflns_limit_h_max 16
_diffrn_reflns_limit_h_min -16
_diffrn_reflns_limit_k_max 16
_diffrn_reflns_limit_k_min -16
_diffrn_reflns_limit_l_max 16
_diffrn_reflns_limit_l_min -16
_diffrn_reflns_number 61047
_diffrn_reflns_point_group_measured_fraction_full 0.999
_diffrn_reflns_point_group_measured_fraction_max 0.999
_diffrn_reflns_theta_full 25.242
_diffrn_reflns_theta_max 25.249
_diffrn_reflns_theta_min 2.268
_exptl_absorpt_coefficient_mu 1.567
_exptl_absorpt_correction_type multi-scan
_exptl_absorpt_process_details 'Sheldrick, G. M. (2012) SADABS. Bruker AXS Inc., Madison, Wisconsin, USA.'
_exptl_crystal_colour colorless
_exptl_crystal_density_diffrn 1.252
_exptl_crystal_description block
_exptl_crystal_F_000 1056
_exptl_crystal_size_max 0.1
_exptl_crystal_size_mid 0.1
_exptl_crystal_size_min 0.1
_exptl_transmission_factor_max 0.1876
_exptl_transmission_factor_min 0.1546
_refine_diff_density_max 0.368
_refine_diff_density_min -0.330
_refine_diff_density_rms 0.075
_refine_ls_extinction_method none
_refine_ls_goodness_of_fit_ref 1.016
_refine_ls_hydrogen_treatment constr
_refine_ls_matrix_type full
_refine_ls_number_parameters 529
_refine_ls_number_reflns 9576
_refine_ls_number_restraints 0
_refine_ls_restrained_S_all 1.016
_refine_ls_R_factor_all 0.0670
_refine_ls_R_factor_gt 0.0377
_refine_ls_shift/su_max 0.001
_refine_ls_shift/su_mean 0.000
_refine_ls_structure_factor_coef Fsqd
_refine_ls_weighting_details 'w=1/[\s^2^(Fo^2^)+(0.0235P)^2^+2.4706P] where P=(Fo^2^+2Fc^2^)/3'
_refine_ls_weighting_scheme calc
_refine_ls_wR_factor_gt 0.0667
_refine_ls_wR_factor_ref 0.0755
_reflns_Friedel_coverage 0.000
_reflns_number_gt 7122
_reflns_number_total 9576
_reflns_threshold_expression 'I > 2\s(I)'
_cod_data_source_file ic6b02833_si_002.cif
_cod_data_source_block A1_a
_cod_database_code 4345438
_shelx_shelxl_version_number 2014/7
_shelx_space_group_comment
;
The symmetry employed for this shelxl refinement is uniquely defined
by the following loop, which should always be used as a source of
symmetry information in preference to the above space-group names.
They are only intended as comments.
;

loop_
_space_group_symop_operation_xyz
'x, y, z'
'-x, -y, -z'

loop_
_atom_site_label
_atom_site_type_symbol
_atom_site_fract_x
_atom_site_fract_y
_atom_site_fract_z
_atom_site_U_iso_or_equiv
_atom_site_adp_type
_atom_site_occupancy
_atom_site_site_symmetry_order
_atom_site_calc_flag
_atom_site_refinement_flags_posn
_atom_site_refinement_flags_adp
Se2 Se 0.27582(2) 0.71946(2) 0.75335(2) 0.01910(9) Uani 1 1 d . .
Se1 Se 0.28893(2) 0.24255(2) 0.74825(2) 0.01963(9) Uani 1 1 d . .
Si1 Si 0.44478(5) 0.21069(5) 0.74816(6) 0.01061(18) Uani 1 1 d . .
Si4 Si 0.11873(6) 0.73164(5) 0.77730(6) 0.01126(18) Uani 1 1 d . .
Si2 Si 0.63366(6) 0.05952(5) 0.74380(6) 0.01347(18) Uani 1 1 d . .
Si3 Si 0.43461(6) -0.00043(6) 0.74042(6) 0.01510(19) Uani 1 1 d . .
Si6 Si -0.07575(6) 0.74937(6) 0.92028(6) 0.0171(2) Uani 1 1 d . .
Si5 Si 0.12157(6) 0.72380(6) 0.99039(6) 0.01696(19) Uani 1 1 d . .
N1 N 0.49156(16) 0.28841(15) 0.82910(16) 0.0103(5) Uani 1 1 d . .
N2 N 0.51366(16) 0.29229(15) 0.67496(16) 0.0112(5) Uani 1 1 d . .
N3 N 0.50625(16) 0.09404(15) 0.74296(16) 0.0110(5) Uani 1 1 d . .
N5 N 0.05696(16) 0.81566(15) 0.69698(17) 0.0120(5) Uani 1 1 d . .
N4 N 0.06919(16) 0.66137(16) 0.69150(16) 0.0128(5) Uani 1 1 d . .
N6 N 0.05396(16) 0.73427(16) 0.89141(16) 0.0118(5) Uani 1 1 d . .
C1 C 0.52396(19) 0.34002(19) 0.7539(2) 0.0107(6) Uani 1 1 d . .
C2 C 0.04284(19) 0.7413(2) 0.6432(2) 0.0125(6) Uani 1 1 d . .
C3 C 0.5632(2) 0.43264(19) 0.7565(2) 0.0131(6) Uani 1 1 d . .
C4 C 0.5014(2) 0.5195(2) 0.7489(2) 0.0169(7) Uani 1 1 d . .
H4 H 0.4349 0.5200 0.7455 0.020 Uiso 1 1 calc R U
C5 C 0.0779(2) 0.5566(2) 0.6669(2) 0.0166(7) Uani 1 1 d . .
C6 C 0.5281(2) 0.3163(2) 0.5706(2) 0.0169(7) Uani 1 1 d . .
C7 C 0.5394(2) 0.6052(2) 0.7463(2) 0.0215(7) Uani 1 1 d . .
H7 H 0.4984 0.6636 0.7411 0.026 Uiso 1 1 calc R U
C8 C 0.0734(2) 0.7385(2) 0.4637(2) 0.0196(7) Uani 1 1 d . .
H8 H 0.1409 0.7285 0.4661 0.024 Uiso 1 1 calc R U
C9 C 0.0064(2) 0.7469(2) 0.5485(2) 0.0146(7) Uani 1 1 d . .
C10 C -0.0598(2) 0.7592(2) 0.3701(2) 0.0214(7) Uani 1 1 d . .
H10 H -0.0813 0.7632 0.3103 0.026 Uiso 1 1 calc R U
C11 C 0.7061(2) 0.1611(2) 0.7356(2) 0.0202(7) Uani 1 1 d . .
H11A H 0.6814 0.2053 0.7895 0.030 Uiso 1 1 calc R U
H11B H 0.7000 0.1944 0.6763 0.030 Uiso 1 1 calc R U
H11C H 0.7745 0.1361 0.7369 0.030 Uiso 1 1 calc R U
C12 C 0.0582(2) 0.9190(2) 0.6730(2) 0.0178(7) Uani 1 1 d . .
C13 C 0.4692(2) 0.3131(2) 0.9343(2) 0.0146(7) Uani 1 1 d . .
C14 C -0.0942(2) 0.7616(2) 0.5431(2) 0.0204(7) Uani 1 1 d . .
H14 H -0.1401 0.7676 0.5997 0.025 Uiso 1 1 calc R U
C15 C 0.4393(2) 0.3880(2) 0.5491(2) 0.0244(8) Uani 1 1 d . .
H15A H 0.4376 0.4487 0.5818 0.037 Uiso 1 1 calc R U
H15B H 0.3795 0.3627 0.5713 0.037 Uiso 1 1 calc R U
H15C H 0.4451 0.3977 0.4806 0.037 Uiso 1 1 calc R U
C16 C -0.1268(2) 0.7673(2) 0.4538(2) 0.0224(7) Uani 1 1 d . .
H16 H -0.1942 0.7767 0.4510 0.027 Uiso 1 1 calc R U
C17 C 0.6621(2) 0.4318(2) 0.7636(2) 0.0198(7) Uani 1 1 d . .
H17 H 0.7030 0.3736 0.7702 0.024 Uiso 1 1 calc R U
C18 C 0.2079(2) 0.6072(2) 0.9838(2) 0.0264(8) Uani 1 1 d . .
H18A H 0.2599 0.6074 0.9298 0.040 Uiso 1 1 calc R U
H18B H 0.1725 0.5547 0.9756 0.040 Uiso 1 1 calc R U
H18C H 0.2357 0.5992 1.0425 0.040 Uiso 1 1 calc R U
C19 C 0.3789(2) 0.0035(2) 0.6276(2) 0.0265(8) Uani 1 1 d . .
H19A H 0.4299 0.0031 0.5725 0.040 Uiso 1 1 calc R U
H19B H 0.3315 0.0615 0.6282 0.040 Uiso 1 1 calc R U
H19C H 0.3466 -0.0519 0.6238 0.040 Uiso 1 1 calc R U
C20 C 0.3919(2) 0.4046(2) 0.9522(2) 0.0247(8) Uani 1 1 d . .
H20A H 0.3363 0.3973 0.9211 0.037 Uiso 1 1 calc R U
H20B H 0.4204 0.4592 0.9262 0.037 Uiso 1 1 calc R U
H20C H 0.3703 0.4148 1.0206 0.037 Uiso 1 1 calc R U
C21 C -0.1442(2) 0.7592(2) 0.8145(2) 0.0225(7) Uani 1 1 d . .
H21A H -0.1230 0.7023 0.7737 0.034 Uiso 1 1 calc R U
H21B H -0.1308 0.8153 0.7782 0.034 Uiso 1 1 calc R U
H21C H -0.2139 0.7650 0.8373 0.034 Uiso 1 1 calc R U
C22 C 0.0402(2) 0.7450(2) 0.3752(2) 0.0227(7) Uani 1 1 d . .
H22 H 0.0858 0.7398 0.3184 0.027 Uiso 1 1 calc R U
C23 C 0.1382(2) 0.9273(2) 0.5876(2) 0.0274(8) Uani 1 1 d . .
H23A H 0.1196 0.9031 0.5300 0.041 Uiso 1 1 calc R U
H23B H 0.1994 0.8900 0.5990 0.041 Uiso 1 1 calc R U
H23C H 0.1461 0.9939 0.5795 0.041 Uiso 1 1 calc R U
C24 C 0.6562(2) 0.0016(2) 0.8605(2) 0.0258(8) Uani 1 1 d . .
H24A H 0.6157 -0.0481 0.8741 0.039 Uiso 1 1 calc R U
H24B H 0.6398 0.0496 0.9119 0.039 Uiso 1 1 calc R U
H24C H 0.7246 -0.0265 0.8556 0.039 Uiso 1 1 calc R U
C25 C 0.6379(2) 0.6042(2) 0.7516(2) 0.0242(8) Uani 1 1 d . .
H25 H 0.6633 0.6621 0.7488 0.029 Uiso 1 1 calc R U
C26 C 0.5333(3) 0.2210(2) 0.5165(2) 0.0310(9) Uani 1 1 d . .
H26A H 0.4725 0.1960 0.5348 0.047 Uiso 1 1 calc R U
H26B H 0.5873 0.1753 0.5326 0.047 Uiso 1 1 calc R U
H26C H 0.5433 0.2315 0.4481 0.047 Uiso 1 1 calc R U
C27 C 0.6239(2) 0.3557(2) 0.5400(2) 0.0249(8) Uani 1 1 d . .
H27A H 0.6776 0.3127 0.5601 0.037 Uiso 1 1 calc R U
H27B H 0.6192 0.4185 0.5696 0.037 Uiso 1 1 calc R U
H27C H 0.6356 0.3609 0.4708 0.037 Uiso 1 1 calc R U
C28 C -0.1139(3) 0.6421(2) 0.9856(3) 0.0353(9) Uani 1 1 d . .
H28A H -0.0563 0.5958 0.9915 0.053 Uiso 1 1 calc R U
H28B H -0.1562 0.6130 0.9502 0.053 Uiso 1 1 calc R U
H28C H -0.1488 0.6619 1.0490 0.053 Uiso 1 1 calc R U
C29 C 0.4271(2) 0.2286(2) 0.9823(2) 0.0243(8) Uani 1 1 d . .
H29A H 0.4750 0.1708 0.9694 0.036 Uiso 1 1 calc R U
H29B H 0.3683 0.2204 0.9571 0.036 Uiso 1 1 calc R U
H29C H 0.4114 0.2408 1.0509 0.036 Uiso 1 1 calc R U
C30 C 0.0830(3) 0.9658(2) 0.7626(2) 0.0331(9) Uani 1 1 d . .
H30A H 0.1458 0.9339 0.7760 0.050 Uiso 1 1 calc R U
H30B H 0.0328 0.9599 0.8169 0.050 Uiso 1 1 calc R U
H30C H 0.0861 1.0330 0.7513 0.050 Uiso 1 1 calc R U
C31 C 0.6909(2) -0.0211(2) 0.6365(2) 0.0249(8) Uani 1 1 d . .
H31A H 0.6438 -0.0218 0.5930 0.037 Uiso 1 1 calc R U
H31B H 0.7099 -0.0856 0.6578 0.037 Uiso 1 1 calc R U
H31C H 0.7482 0.0028 0.6038 0.037 Uiso 1 1 calc R U
C32 C 0.3434(3) 0.0026(2) 0.8515(2) 0.0362(9) Uani 1 1 d . .
H32A H 0.2977 0.0621 0.8553 0.054 Uiso 1 1 calc R U
H32B H 0.3769 -0.0016 0.9068 0.054 Uiso 1 1 calc R U
H32C H 0.3081 -0.0511 0.8502 0.054 Uiso 1 1 calc R U
C33 C 0.1650(2) 0.5267(2) 0.5875(2) 0.0299(8) Uani 1 1 d . .
H33A H 0.2232 0.5459 0.6059 0.045 Uiso 1 1 calc R U
H33B H 0.1519 0.5576 0.5285 0.045 Uiso 1 1 calc R U
H33C H 0.1752 0.4577 0.5778 0.045 Uiso 1 1 calc R U
C34 C 0.5104(2) -0.1243(2) 0.7386(3) 0.0285(8) Uani 1 1 d . .
H34A H 0.5471 -0.1291 0.7917 0.043 Uiso 1 1 calc R U
H34B H 0.5554 -0.1348 0.6787 0.043 Uiso 1 1 calc R U
H34C H 0.4674 -0.1723 0.7445 0.043 Uiso 1 1 calc R U
C35 C 0.6993(2) 0.5180(2) 0.7610(2) 0.0256(8) Uani 1 1 d . .
H35 H 0.7655 0.5180 0.7655 0.031 Uiso 1 1 calc R U
C36 C 0.1834(3) 0.8311(2) 0.9996(2) 0.0313(9) Uani 1 1 d . .
H36A H 0.1365 0.8890 0.9971 0.047 Uiso 1 1 calc R U
H36B H 0.2368 0.8296 0.9466 0.047 Uiso 1 1 calc R U
H36C H 0.2087 0.8302 1.0597 0.047 Uiso 1 1 calc R U
C37 C -0.0165(2) 0.5340(2) 0.6360(3) 0.0323(9) Uani 1 1 d . .
H37A H -0.0264 0.5663 0.5769 0.048 Uiso 1 1 calc R U
H37B H -0.0716 0.5559 0.6856 0.048 Uiso 1 1 calc R U
H37C H -0.0112 0.4654 0.6259 0.048 Uiso 1 1 calc R U
C38 C -0.1218(3) 0.8648(3) 0.9901(3) 0.0381(9) Uani 1 1 d . .
H38A H -0.1111 0.9184 0.9490 0.057 Uiso 1 1 calc R U
H38B H -0.0868 0.8669 1.0440 0.057 Uiso 1 1 calc R U
H38C H -0.1912 0.8687 1.0135 0.057 Uiso 1 1 calc R U
C39 C 0.5622(2) 0.3264(3) 0.9740(2) 0.0302(8) Uani 1 1 d . .
H39A H 0.5874 0.3817 0.9451 0.045 Uiso 1 1 calc R U
H39B H 0.6111 0.2697 0.9590 0.045 Uiso 1 1 calc R U
H39C H 0.5469 0.3363 1.0429 0.045 Uiso 1 1 calc R U
C40 C 0.0973(3) 0.5038(2) 0.7587(2) 0.0369(9) Uani 1 1 d . .
H40A H 0.0426 0.5229 0.8095 0.055 Uiso 1 1 calc R U
H40B H 0.1566 0.5199 0.7776 0.055 Uiso 1 1 calc R U
H40C H 0.1051 0.4352 0.7469 0.055 Uiso 1 1 calc R U
C41 C -0.0416(2) 0.9684(2) 0.6513(3) 0.0300(8) Uani 1 1 d . .
H41A H -0.0917 0.9628 0.7058 0.045 Uiso 1 1 calc R U
H41B H -0.0570 0.9380 0.5954 0.045 Uiso 1 1 calc R U
H41C H -0.0390 1.0356 0.6391 0.045 Uiso 1 1 calc R U
C42 C 0.0403(3) 0.7214(3) 1.1099(2) 0.0475(11) Uani 1 1 d . .
H42A H 0.0048 0.6677 1.1105 0.071 Uiso 1 1 calc R U
H42B H -0.0057 0.7807 1.1200 0.071 Uiso 1 1 calc R U
H42C H 0.0802 0.7147 1.1605 0.071 Uiso 1 1 calc R U

loop_
_atom_site_aniso_label
_atom_site_aniso_U_11
_atom_site_aniso_U_22
_atom_site_aniso_U_33
_atom_site_aniso_U_23
_atom_site_aniso_U_13
_atom_site_aniso_U_12
Se2 0.00968(16) 0.02757(19) 0.01973(19) 0.00152(14) -0.00126(13) -0.00300(13)
Se1 0.00984(16) 0.01939(17) 0.0295(2) -0.00438(14) -0.00465(14) -0.00029(13)
Si1 0.0097(4) 0.0098(4) 0.0124(4) -0.0005(3) -0.0019(3) -0.0017(3)
Si4 0.0095(4) 0.0128(4) 0.0116(4) 0.0012(3) -0.0025(3) -0.0013(3)
Si2 0.0123(4) 0.0114(4) 0.0164(5) 0.0005(4) -0.0032(3) 0.0002(3)
Si3 0.0165(4) 0.0104(4) 0.0185(5) -0.0016(4) -0.0007(4) -0.0047(3)
Si6 0.0118(4) 0.0229(5) 0.0151(5) -0.0002(4) 0.0018(4) -0.0020(4)
Si5 0.0193(5) 0.0204(5) 0.0121(5) 0.0033(4) -0.0049(4) -0.0034(4)
N1 0.0127(12) 0.0095(12) 0.0085(13) -0.0008(10) -0.0008(10) -0.0023(10)
N2 0.0128(12) 0.0089(12) 0.0114(14) 0.0002(10) -0.0028(10) 0.0008(10)
N3 0.0114(12) 0.0092(12) 0.0126(13) 0.0009(10) -0.0016(10) -0.0026(10)
N5 0.0122(13) 0.0092(12) 0.0152(14) 0.0030(10) -0.0032(10) -0.0027(10)
N4 0.0125(13) 0.0122(13) 0.0137(14) -0.0001(11) -0.0021(10) -0.0012(10)
N6 0.0106(12) 0.0133(13) 0.0116(14) 0.0026(10) -0.0011(10) -0.0028(10)
C1 0.0059(14) 0.0091(14) 0.0154(17) -0.0023(13) -0.0006(12) 0.0030(11)
C2 0.0062(14) 0.0177(16) 0.0123(16) -0.0005(13) 0.0028(12) -0.0022(12)
C3 0.0153(15) 0.0125(15) 0.0111(16) -0.0017(12) 0.0000(12) -0.0029(12)
C4 0.0185(16) 0.0142(16) 0.0179(18) -0.0001(13) -0.0008(13) -0.0044(13)
C5 0.0205(16) 0.0105(15) 0.0186(18) -0.0026(13) -0.0024(13) -0.0022(13)
C6 0.0255(17) 0.0149(16) 0.0108(17) 0.0030(13) -0.0027(13) -0.0048(13)
C7 0.0282(18) 0.0140(16) 0.0217(19) -0.0008(14) -0.0024(14) -0.0027(14)
C8 0.0170(16) 0.0273(18) 0.0156(18) 0.0010(14) -0.0015(13) -0.0076(14)
C9 0.0182(16) 0.0129(15) 0.0136(17) 0.0006(13) -0.0056(13) -0.0027(13)
C10 0.0309(19) 0.0221(17) 0.0145(18) 0.0009(14) -0.0108(15) -0.0070(15)
C11 0.0086(15) 0.0190(17) 0.033(2) 0.0038(15) -0.0076(14) 0.0018(13)
C12 0.0225(17) 0.0140(16) 0.0185(18) 0.0044(13) -0.0052(14) -0.0056(13)
C13 0.0176(16) 0.0171(16) 0.0094(16) -0.0029(13) -0.0004(13) -0.0054(13)
C14 0.0168(16) 0.0270(18) 0.0167(18) -0.0011(14) -0.0022(14) -0.0014(14)
C15 0.0302(19) 0.0238(18) 0.0209(19) 0.0076(15) -0.0093(15) -0.0047(15)
C16 0.0178(17) 0.0260(18) 0.025(2) -0.0004(15) -0.0109(15) -0.0022(14)
C17 0.0149(16) 0.0168(16) 0.0275(19) 0.0005(14) -0.0018(14) -0.0035(13)
C18 0.032(2) 0.0202(17) 0.033(2) 0.0095(15) -0.0195(16) -0.0083(15)
C19 0.0271(19) 0.0225(18) 0.033(2) -0.0070(15) -0.0113(16) -0.0050(15)
C20 0.0306(19) 0.0187(17) 0.0206(19) -0.0056(14) 0.0057(15) -0.0006(14)
C21 0.0098(15) 0.0315(19) 0.0252(19) 0.0010(15) -0.0006(14) -0.0024(14)
C22 0.0282(19) 0.0309(19) 0.0095(17) -0.0006(14) 0.0004(14) -0.0094(15)
C23 0.0277(19) 0.0269(19) 0.032(2) 0.0117(16) -0.0076(16) -0.0136(15)
C24 0.0286(19) 0.0222(18) 0.029(2) 0.0056(15) -0.0138(16) -0.0023(15)
C25 0.0302(19) 0.0179(17) 0.026(2) -0.0014(15) -0.0008(15) -0.0120(15)
C26 0.059(2) 0.0233(18) 0.0103(18) -0.0006(14) -0.0002(16) -0.0096(17)
C27 0.0285(19) 0.0232(18) 0.0191(19) 0.0070(15) 0.0055(15) -0.0015(15)
C28 0.028(2) 0.044(2) 0.036(2) 0.0101(18) -0.0004(17) -0.0158(17)
C29 0.038(2) 0.0234(18) 0.0112(18) -0.0002(14) 0.0017(15) -0.0080(15)
C30 0.059(3) 0.0159(17) 0.028(2) 0.0021(15) -0.0177(18) -0.0075(17)
C31 0.0185(17) 0.0263(18) 0.028(2) -0.0062(15) -0.0013(15) -0.0006(14)
C32 0.045(2) 0.0247(19) 0.036(2) 0.0008(17) 0.0142(18) -0.0162(17)
C33 0.0291(19) 0.0198(18) 0.037(2) -0.0096(16) 0.0055(16) -0.0017(15)
C34 0.032(2) 0.0119(16) 0.044(2) 0.0010(15) -0.0095(17) -0.0076(15)
C35 0.0174(18) 0.0263(18) 0.035(2) -0.0007(16) -0.0035(15) -0.0102(15)
C36 0.048(2) 0.0221(18) 0.029(2) -0.0016(16) -0.0219(18) -0.0083(16)
C37 0.0256(19) 0.0203(18) 0.052(3) -0.0112(17) -0.0057(17) -0.0064(15)
C38 0.027(2) 0.046(2) 0.036(2) -0.0133(18) -0.0020(17) 0.0085(17)
C39 0.0257(19) 0.045(2) 0.021(2) -0.0076(16) -0.0038(15) -0.0076(16)
C40 0.070(3) 0.0132(17) 0.029(2) 0.0008(15) -0.0131(19) -0.0053(18)
C41 0.0258(19) 0.0184(17) 0.045(2) 0.0090(16) -0.0094(17) 0.0018(15)
C42 0.036(2) 0.087(3) 0.018(2) 0.006(2) -0.0059(17) -0.004(2)

loop_
_atom_type_symbol
_atom_type_description
_atom_type_scat_dispersion_real
_atom_type_scat_dispersion_imag
_atom_type_scat_source
C C 0.0033 0.0016 'International Tables Vol C Tables 4.2.6.8 and 6.1.1.4'
H H 0.0000 0.0000 'International Tables Vol C Tables 4.2.6.8 and 6.1.1.4'
N N 0.0061 0.0033 'International Tables Vol C Tables 4.2.6.8 and 6.1.1.4'
Si Si 0.0817 0.0704 'International Tables Vol C Tables 4.2.6.8 and 6.1.1.4'
Se Se -0.0929 2.2259 'International Tables Vol C Tables 4.2.6.8 and 6.1.1.4'

loop_
_geom_angle_atom_site_label_1
_geom_angle_atom_site_label_2
_geom_angle_atom_site_label_3
_geom_angle
N3 Si1 N2 112.87(11)
N3 Si1 N1 112.20(11)
N2 Si1 N1 71.65(10)
N3 Si1 Se1 121.86(8)
N2 Si1 Se1 113.23(8)
N1 Si1 Se1 114.48(8)
N3 Si1 C1 122.08(10)
N2 Si1 C1 35.92(10)
N1 Si1 C1 36.09(10)
Se1 Si1 C1 116.06(7)
N6 Si4 N4 112.79(11)
N6 Si4 N5 112.68(11)
N4 Si4 N5 71.45(10)
N6 Si4 Se2 121.06(9)
N4 Si4 Se2 114.44(8)
N5 Si4 Se2 114.25(8)
N6 Si4 C2 122.13(11)
N4 Si4 C2 35.81(10)
N5 Si4 C2 35.97(10)
Se2 Si4 C2 116.81(7)
N3 Si2 C11 114.87(12)
N3 Si2 C24 110.74(13)
C11 Si2 C24 103.78(14)
N3 Si2 C31 110.36(13)
C11 Si2 C31 104.77(14)
C24 Si2 C31 112.09(15)
N3 Si3 C32 110.83(13)
N3 Si3 C19 110.44(13)
C32 Si3 C19 113.51(17)
N3 Si3 C34 112.86(13)
C32 Si3 C34 104.02(16)
C19 Si3 C34 104.95(15)
N6 Si6 C38 109.57(14)
N6 Si6 C28 109.94(14)
C38 Si6 C28 112.93(17)
N6 Si6 C21 115.58(12)
C38 Si6 C21 104.52(15)
C28 Si6 C21 104.22(15)
N6 Si5 C36 110.69(13)
N6 Si5 C18 111.36(13)
C36 Si5 C18 113.26(15)
N6 Si5 C42 112.70(14)
C36 Si5 C42 104.44(18)
C18 Si5 C42 104.07(17)
C1 N1 C13 130.7(2)
C1 N1 Si1 90.16(17)
C13 N1 Si1 135.01(17)
C1 N2 C6 132.3(2)
C1 N2 Si1 90.84(17)
C6 N2 Si1 134.80(18)
Si1 N3 Si2 125.70(13)
Si1 N3 Si3 117.28(13)
Si2 N3 Si3 116.99(12)
C2 N5 C12 130.6(2)
C2 N5 Si4 90.64(17)
C12 N5 Si4 134.51(18)
C2 N4 C5 132.2(2)
C2 N4 Si4 90.92(17)
C5 N4 Si4 135.05(19)
Si4 N6 Si6 125.12(14)
Si4 N6 Si5 118.06(13)
Si6 N6 Si5 116.80(13)
N2 C1 N1 106.3(2)
N2 C1 C3 126.2(3)
N1 C1 C3 127.4(3)
N2 C1 Si1 53.24(13)
N1 C1 Si1 53.75(13)
C3 C1 Si1 172.5(2)
N4 C2 N5 106.0(2)
N4 C2 C9 127.2(2)
N5 C2 C9 126.8(2)
N4 C2 Si4 53.28(14)
N5 C2 Si4 53.38(14)
C9 C2 Si4 172.6(2)
C4 C3 C17 120.4(3)
C4 C3 C1 119.7(2)
C17 C3 C1 119.9(2)
C7 C4 C3 119.5(3)
C7 C4 H4 120.3
C3 C4 H4 120.3
N4 C5 C33 110.1(2)
N4 C5 C37 111.1(2)
C33 C5 C37 110.3(3)
N4 C5 C40 105.5(2)
C33 C5 C40 109.0(3)
C37 C5 C40 110.7(3)
N2 C6 C27 112.0(2)
N2 C6 C26 105.3(2)
C27 C6 C26 108.9(3)
N2 C6 C15 109.6(2)
C27 C6 C15 111.0(2)
C26 C6 C15 109.8(3)
C25 C7 C4 120.1(3)
C25 C7 H7 119.9
C4 C7 H7 119.9
C9 C8 C22 120.1(3)
C9 C8 H8 120.0
C22 C8 H8 120.0
C8 C9 C14 118.9(3)
C8 C9 C2 119.6(3)
C14 C9 C2 121.5(3)
C16 C10 C22 119.5(3)
C16 C10 H10 120.3
C22 C10 H10 120.3
Si2 C11 H11A 109.5
Si2 C11 H11B 109.5
H11A C11 H11B 109.5
Si2 C11 H11C 109.5
H11A C11 H11C 109.5
H11B C11 H11C 109.5
N5 C12 C23 110.1(2)
N5 C12 C41 111.7(2)
C23 C12 C41 110.1(3)
N5 C12 C30 105.3(2)
C23 C12 C30 109.5(3)
C41 C12 C30 110.0(3)
N1 C13 C29 106.0(2)
N1 C13 C39 111.1(2)
C29 C13 C39 109.6(3)
N1 C13 C20 109.8(2)
C29 C13 C20 109.6(2)
C39 C13 C20 110.6(2)
C9 C14 C16 120.6(3)
C9 C14 H14 119.7
C16 C14 H14 119.7
C6 C15 H15A 109.5
C6 C15 H15B 109.5
H15A C15 H15B 109.5
C6 C15 H15C 109.5
H15A C15 H15C 109.5
H15B C15 H15C 109.5
C10 C16 C14 120.1(3)
C10 C16 H16 120.0
C14 C16 H16 120.0
C35 C17 C3 119.6(3)
C35 C17 H17 120.2
C3 C17 H17 120.2
Si5 C18 H18A 109.5
Si5 C18 H18B 109.5
H18A C18 H18B 109.5
Si5 C18 H18C 109.5
H18A C18 H18C 109.5
H18B C18 H18C 109.5
Si3 C19 H19A 109.5
Si3 C19 H19B 109.5
H19A C19 H19B 109.5
Si3 C19 H19C 109.5
H19A C19 H19C 109.5
H19B C19 H19C 109.5
C13 C20 H20A 109.5
C13 C20 H20B 109.5
H20A C20 H20B 109.5
C13 C20 H20C 109.5
H20A C20 H20C 109.5
H20B C20 H20C 109.5
Si6 C21 H21A 109.5
Si6 C21 H21B 109.5
H21A C21 H21B 109.5
Si6 C21 H21C 109.5
H21A C21 H21C 109.5
H21B C21 H21C 109.5
C10 C22 C8 120.9(3)
C10 C22 H22 119.6
C8 C22 H22 119.6
C12 C23 H23A 109.5
C12 C23 H23B 109.5
H23A C23 H23B 109.5
C12 C23 H23C 109.5
H23A C23 H23C 109.5
H23B C23 H23C 109.5
Si2 C24 H24A 109.5
Si2 C24 H24B 109.5
H24A C24 H24B 109.5
Si2 C24 H24C 109.5
H24A C24 H24C 109.5
H24B C24 H24C 109.5
C7 C25 C35 120.5(3)
C7 C25 H25 119.7
C35 C25 H25 119.7
C6 C26 H26A 109.5
C6 C26 H26B 109.5
H26A C26 H26B 109.5
C6 C26 H26C 109.5
H26A C26 H26C 109.5
H26B C26 H26C 109.5
C6 C27 H27A 109.5
C6 C27 H27B 109.5
H27A C27 H27B 109.5
C6 C27 H27C 109.5
H27A C27 H27C 109.5
H27B C27 H27C 109.5
Si6 C28 H28A 109.5
Si6 C28 H28B 109.5
H28A C28 H28B 109.5
Si6 C28 H28C 109.5
H28A C28 H28C 109.5
H28B C28 H28C 109.5
C13 C29 H29A 109.5
C13 C29 H29B 109.5
H29A C29 H29B 109.5
C13 C29 H29C 109.5
H29A C29 H29C 109.5
H29B C29 H29C 109.5
C12 C30 H30A 109.5
C12 C30 H30B 109.5
H30A C30 H30B 109.5
C12 C30 H30C 109.5
H30A C30 H30C 109.5
H30B C30 H30C 109.5
Si2 C31 H31A 109.5
Si2 C31 H31B 109.5
H31A C31 H31B 109.5
Si2 C31 H31C 109.5
H31A C31 H31C 109.5
H31B C31 H31C 109.5
Si3 C32 H32A 109.5
Si3 C32 H32B 109.5
H32A C32 H32B 109.5
Si3 C32 H32C 109.5
H32A C32 H32C 109.5
H32B C32 H32C 109.5
C5 C33 H33A 109.5
C5 C33 H33B 109.5
H33A C33 H33B 109.5
C5 C33 H33C 109.5
H33A C33 H33C 109.5
H33B C33 H33C 109.5
Si3 C34 H34A 109.5
Si3 C34 H34B 109.5
H34A C34 H34B 109.5
Si3 C34 H34C 109.5
H34A C34 H34C 109.5
H34B C34 H34C 109.5
C17 C35 C25 119.8(3)
C17 C35 H35 120.1
C25 C35 H35 120.1
Si5 C36 H36A 109.5
Si5 C36 H36B 109.5
H36A C36 H36B 109.5
Si5 C36 H36C 109.5
H36A C36 H36C 109.5
H36B C36 H36C 109.5
C5 C37 H37A 109.5
C5 C37 H37B 109.5
H37A C37 H37B 109.5
C5 C37 H37C 109.5
H37A C37 H37C 109.5
H37B C37 H37C 109.5
Si6 C38 H38A 109.5
Si6 C38 H38B 109.5
H38A C38 H38B 109.5
Si6 C38 H38C 109.5
H38A C38 H38C 109.5
H38B C38 H38C 109.5
C13 C39 H39A 109.5
C13 C39 H39B 109.5
H39A C39 H39B 109.5
C13 C39 H39C 109.5
H39A C39 H39C 109.5
H39B C39 H39C 109.5
C5 C40 H40A 109.5
C5 C40 H40B 109.5
H40A C40 H40B 109.5
C5 C40 H40C 109.5
H40A C40 H40C 109.5
H40B C40 H40C 109.5
C12 C41 H41A 109.5
C12 C41 H41B 109.5
H41A C41 H41B 109.5
C12 C41 H41C 109.5
H41A C41 H41C 109.5
H41B C41 H41C 109.5
Si5 C42 H42A 109.5
Si5 C42 H42B 109.5
H42A C42 H42B 109.5
Si5 C42 H42C 109.5
H42A C42 H42C 109.5
H42B C42 H42C 109.5

loop_
_geom_bond_atom_site_label_1
_geom_bond_atom_site_label_2
_geom_bond_distance
Se2 Si4 2.1310(9)
Se1 Si1 2.1369(9)
Si1 N3 1.715(2)
Si1 N2 1.815(2)
Si1 N1 1.827(2)
Si1 C1 2.265(3)
Si4 N6 1.702(2)
Si4 N4 1.830(2)
Si4 N5 1.833(2)
Si4 C2 2.283(3)
Si2 N3 1.759(2)
Si2 C11 1.858(3)
Si2 C24 1.870(3)
Si2 C31 1.873(3)
Si3 N3 1.776(2)
Si3 C32 1.839(3)
Si3 C19 1.859(3)
Si3 C34 1.879(3)
Si6 N6 1.760(2)
Si6 C38 1.860(3)
Si6 C28 1.860(3)
Si6 C21 1.873(3)
Si5 N6 1.783(2)
Si5 C36 1.855(3)
Si5 C18 1.859(3)
Si5 C42 1.867(3)
N1 C1 1.334(3)
N1 C13 1.485(3)
N2 C1 1.329(3)
N2 C6 1.487(4)
N5 C2 1.341(3)
N5 C12 1.486(3)
N4 C2 1.336(3)
N4 C5 1.488(3)
C1 C3 1.484(4)
C2 C9 1.487(4)
C3 C4 1.388(4)
C3 C17 1.388(4)
C4 C7 1.381(4)
C4 H4 0.9300
C5 C33 1.514(4)
C5 C37 1.518(4)
C5 C40 1.520(4)
C6 C27 1.517(4)
C6 C26 1.520(4)
C6 C15 1.531(4)
C7 C25 1.376(4)
C7 H7 0.9300
C8 C9 1.381(4)
C8 C22 1.385(4)
C8 H8 0.9300
C9 C14 1.391(4)
C10 C16 1.370(4)
C10 C22 1.382(4)
C10 H10 0.9300
C11 H11A 0.9600
C11 H11B 0.9600
C11 H11C 0.9600
C12 C23 1.515(4)
C12 C41 1.522(4)
C12 C30 1.524(4)
C13 C29 1.510(4)
C13 C39 1.519(4)
C13 C20 1.529(4)
C14 C16 1.391(4)
C14 H14 0.9300
C15 H15A 0.9600
C15 H15B 0.9600
C15 H15C 0.9600
C16 H16 0.9300
C17 C35 1.381(4)
C17 H17 0.9300
C18 H18A 0.9600
C18 H18B 0.9600
C18 H18C 0.9600
C19 H19A 0.9600
C19 H19B 0.9600
C19 H19C 0.9600
C20 H20A 0.9600
C20 H20B 0.9600
C20 H20C 0.9600
C21 H21A 0.9600
C21 H21B 0.9600
C21 H21C 0.9600
C22 H22 0.9300
C23 H23A 0.9600
C23 H23B 0.9600
C23 H23C 0.9600
C24 H24A 0.9600
C24 H24B 0.9600
C24 H24C 0.9600
C25 C35 1.383(4)
C25 H25 0.9300
C26 H26A 0.9600
C26 H26B 0.9600
C26 H26C 0.9600
C27 H27A 0.9600
C27 H27B 0.9600
C27 H27C 0.9600
C28 H28A 0.9600
C28 H28B 0.9600
C28 H28C 0.9600
C29 H29A 0.9600
C29 H29B 0.9600
C29 H29C 0.9600
C30 H30A 0.9600
C30 H30B 0.9600
C30 H30C 0.9600
C31 H31A 0.9600
C31 H31B 0.9600
C31 H31C 0.9600
C32 H32A 0.9600
C32 H32B 0.9600
C32 H32C 0.9600
C33 H33A 0.9600
C33 H33B 0.9600
C33 H33C 0.9600
C34 H34A 0.9600
C34 H34B 0.9600
C34 H34C 0.9600
C35 H35 0.9300
C36 H36A 0.9600
C36 H36B 0.9600
C36 H36C 0.9600
C37 H37A 0.9600
C37 H37B 0.9600
C37 H37C 0.9600
C38 H38A 0.9600
C38 H38B 0.9600
C38 H38C 0.9600
C39 H39A 0.9600
C39 H39B 0.9600
C39 H39C 0.9600
C40 H40A 0.9600
C40 H40B 0.9600
C40 H40C 0.9600
C41 H41A 0.9600
C41 H41B 0.9600
C41 H41C 0.9600
C42 H42A 0.9600
C42 H42B 0.9600
C42 H42C 0.9600
